data_4503715
loop_
_publ_author_name
'Pramanik, Avijit'
'Das, Gopal'

_publ_section_title
;
 Molecular to Supramolecular Structure: Influence of Coordination
 Environment in Azo-dye Complexes
;
_journal_issue 8
_journal_name_full 'Crystal Growth &amp; Design'
_journal_page_first 3107
_journal_paper_doi 10.1021/cg800315e
_journal_volume 8
_journal_year 2008
_chemical_formula_sum 'C18 H16 Cl2 Cu N8'
_chemical_formula_weight 478.84
_chemical_name_systematic
; 
 ? 
;
_space_group_IT_number 14
_symmetry_cell_setting monoclinic
_symmetry_space_group_name_Hall '-P 2yn'
_symmetry_space_group_name_H-M 'P 1 21/n 1'
_atom_sites_solution_hydrogens geom
_atom_sites_solution_primary direct
_atom_sites_solution_secondary difmap
_audit_creation_method SHELXL-97
_cell_angle_alpha 90.00
_cell_angle_beta 89.92
_cell_angle_gamma 90.00
_cell_formula_units_Z 4
_cell_length_a 9.2659(4)
_cell_length_b 18.1060(8)
_cell_length_c 12.0298(5)
_cell_measurement_reflns_used 5192
_cell_measurement_temperature 298(2)
_cell_measurement_theta_max 26.53
_cell_measurement_theta_min 2.77
_cell_volume 2018.22(15)
_computing_cell_refinement 'Bruker SMART'
_computing_data_collection 'Bruker SMART'
_computing_data_reduction 'Bruker SAINT'
_computing_molecular_graphics 'Bruker SHELXTL'
_computing_publication_material 'Bruker SHELXTL'
_computing_structure_refinement 'SHELXL-97 (Sheldrick, 1997)'
_computing_structure_solution 'SHELXS-97 (Sheldrick, 1990)'
_diffrn_ambient_temperature 298(2)
_diffrn_measured_fraction_theta_full 0.996
_diffrn_measured_fraction_theta_max 0.996
_diffrn_measurement_device_type 'CCD area detector'
_diffrn_measurement_method 'phi and omega scans'
_diffrn_radiation_monochromator graphite
_diffrn_radiation_source 'fine-focus sealed tube'
_diffrn_radiation_type MoK\a
_diffrn_radiation_wavelength 0.71073
_diffrn_reflns_av_R_equivalents 0.0255
_diffrn_reflns_av_sigmaI/netI 0.0272
_diffrn_reflns_limit_h_max 12
_diffrn_reflns_limit_h_min -12
_diffrn_reflns_limit_k_max 20
_diffrn_reflns_limit_k_min -24
_diffrn_reflns_limit_l_max 16
_diffrn_reflns_limit_l_min -13
_diffrn_reflns_number 19887
_diffrn_reflns_theta_full 28.31
_diffrn_reflns_theta_max 28.31
_diffrn_reflns_theta_min 2.03
_exptl_absorpt_coefficient_mu 1.365
_exptl_absorpt_correction_T_max 0.789
_exptl_absorpt_correction_T_min 0.714
_exptl_absorpt_correction_type multi-scan
_exptl_absorpt_process_details 'SADABS (Sheldrick, 1997)'
_exptl_crystal_colour brown
_exptl_crystal_density_diffrn 1.578
_exptl_crystal_density_meas 1.607
_exptl_crystal_density_method 'not measured'
_exptl_crystal_description reactangular
_exptl_crystal_F_000 965
_exptl_crystal_size_max 0.27
_exptl_crystal_size_mid 0.21
_exptl_crystal_size_min 0.17
_refine_diff_density_max 0.235
_refine_diff_density_min -0.937
_refine_diff_density_rms 0.060
_refine_ls_extinction_method none
_refine_ls_goodness_of_fit_ref 0.991
_refine_ls_matrix_type full
_refine_ls_number_parameters 262
_refine_ls_number_reflns 5000
_refine_ls_number_restraints 0
_refine_ls_restrained_S_all 0.991
_refine_ls_R_factor_all 0.0686
_refine_ls_R_factor_gt 0.0412
_refine_ls_shift/su_max 0.001
_refine_ls_shift/su_mean 0.000
_refine_ls_structure_factor_coef Fsqd
_refine_ls_weighting_details 'calc w=1/[\s^2^(Fo^2^)+(0.1000P)^2^+0.7644P] where P=(Fo^2^+2Fc^2^)/3'
_refine_ls_weighting_scheme calc
_refine_ls_wR_factor_gt 0.1455
_refine_ls_wR_factor_ref 0.1631
_reflns_number_gt 4408
_reflns_number_total 5000
_reflns_threshold_expression >2sigma(I)
_cod_data_source_file cg800315e-file004.cif
_cod_data_source_block complex2
_cod_depositor_comments
;
The following automatic conversions were performed:

'_symmetry_cell_setting' value 'Monoclinic' changed to 'monoclinic'
according to /home/saulius/struct/CIF-dictionaries/cif_core.dic
dictionary named 'cif_core.dic' version 2.4.1 from
2010-06-29.

'_exptl_absorpt_correction_type' value 'Multi-Scan'
changed to 'multi-scan' according to
/home/saulius/struct/CIF-dictionaries/cif_core.dic dictionary named
'cif_core.dic' version 2.4.1 from 2010-06-29.

Automatic conversion script
Id: cif_fix_values 1715 2011-07-08 13:25:40Z adriana 
;
_cod_original_sg_symbol_H-M 'P2(1)/n  '
_cod_database_code 4503715

loop_
_symmetry_equiv_pos_as_xyz
'x, y, z'
'-x+1/2, y+1/2, -z+1/2'
'-x, -y, -z'
'x-1/2, -y-1/2, z-1/2'

loop_
_atom_site_label
_atom_site_type_symbol
_atom_site_fract_x
_atom_site_fract_y
_atom_site_fract_z
_atom_site_U_iso_or_equiv
_atom_site_adp_type
_atom_site_occupancy
_atom_site_symmetry_multiplicity
_atom_site_calc_flag
_atom_site_refinement_flags
Cu1 Cu 0.76437(4) 0.248828(18) 0.53785(3) 0.03888(15) Uani 1 1 d .
Cl2 Cl 0.60156(8) 0.35267(4) 0.54151(7) 0.0494(2) Uani 1 1 d .
Cl1 Cl 0.59599(8) 0.14813(5) 0.54941(7) 0.0505(2) Uani 1 1 d .
C9 C 0.9914(4) 0.08574(18) 0.4070(3) 0.0514(8) Uani 1 1 d .
H9 H 0.8992 0.1012 0.3872 0.062 Uiso 1 1 calc R
C4 C 1.0525(3) 0.10988(16) 0.5058(3) 0.0430(7) Uani 1 1 d .
C8 C 1.0676(4) 0.03862(19) 0.3378(3) 0.0576(9) Uani 1 1 d .
H8 H 1.0262 0.0221 0.2719 0.069 Uiso 1 1 calc R
C7 C 1.2039(4) 0.0164(2) 0.3666(3) 0.0637(10) Uani 1 1 d .
H7 H 1.2544 -0.0158 0.3206 0.076 Uiso 1 1 calc R
C5 C 1.1916(3) 0.08735(19) 0.5341(3) 0.0539(8) Uani 1 1 d .
H5 H 1.2335 0.1031 0.6002 0.065 Uiso 1 1 calc R
C6 C 1.2664(4) 0.0414(2) 0.4629(4) 0.0668(10) Uani 1 1 d .
H6 H 1.3602 0.0272 0.4804 0.080 Uiso 1 1 calc R
N3 N 0.9982(3) 0.15664(14) 0.6749(2) 0.0448(6) Uani 1 1 d .
N4 N 0.9670(2) 0.15751(13) 0.5719(2) 0.0416(6) Uani 1 1 d .
C2 C 0.7548(3) 0.28603(18) 0.7845(2) 0.0464(7) Uani 1 1 d .
H2 H 0.6811 0.3209 0.7820 0.056 Uiso 1 1 calc R
C1 C 0.9110(3) 0.20482(16) 0.7346(2) 0.0401(6) Uani 1 1 d .
C3 C 0.8255(4) 0.26341(19) 0.8779(3) 0.0505(8) Uani 1 1 d .
H3 H 0.8099 0.2801 0.9500 0.061 Uiso 1 1 calc R
N1 N 0.8103(3) 0.24899(12) 0.6954(2) 0.0404(6) Uani 1 1 d .
N2 N 0.9225(3) 0.21216(16) 0.8458(2) 0.0487(6) Uani 1 1 d .
H2N H 0.9810 0.1885 0.8884 0.058 Uiso 1 1 calc R
N7 N 0.9787(3) 0.33578(14) 0.3787(2) 0.0466(6) Uani 1 1 d .
N8 N 0.9570(3) 0.33950(13) 0.4826(2) 0.0433(6) Uani 1 1 d .
C10 C 0.8897(3) 0.28355(18) 0.3290(2) 0.0421(6) Uani 1 1 d .
C12 C 0.7975(4) 0.2157(2) 0.1984(3) 0.0537(8) Uani 1 1 d .
H12 H 0.7792 0.1940 0.1298 0.064 Uiso 1 1 calc R
C11 C 0.7282(3) 0.20153(18) 0.2951(2) 0.0469(7) Uani 1 1 d .
H11 H 0.6528 0.1681 0.3041 0.056 Uiso 1 1 calc R
N6 N 0.8991(3) 0.26791(17) 0.2208(2) 0.0528(7) Uani 1 1 d .
H6N H 0.9584 0.2872 0.1740 0.063 Uiso 1 1 calc R
N5 N 0.7863(3) 0.24407(12) 0.3775(2) 0.0393(6) Uani 1 1 d .
C18 C 0.9953(4) 0.4172(2) 0.6405(3) 0.0611(9) Uani 1 1 d .
H18 H 0.9113 0.3980 0.6714 0.073 Uiso 1 1 calc R
C13 C 1.0435(3) 0.39322(17) 0.5373(3) 0.0488(7) Uani 1 1 d .
C14 C 1.1700(4) 0.4210(2) 0.4914(3) 0.0618(9) Uani 1 1 d .
H14 H 1.2012 0.4052 0.4218 0.074 Uiso 1 1 calc R
C15 C 1.2490(4) 0.4729(2) 0.5514(4) 0.0798(13) Uani 1 1 d .
H15 H 1.3351 0.4911 0.5228 0.096 Uiso 1 1 calc R
C17 C 1.0750(5) 0.4704(2) 0.6968(4) 0.0732(11) Uani 1 1 d .
H17 H 1.0429 0.4881 0.7651 0.088 Uiso 1 1 calc R
C16 C 1.2002(5) 0.4970(2) 0.6522(4) 0.0808(13) Uani 1 1 d .
H16 H 1.2533 0.5321 0.6912 0.097 Uiso 1 1 calc R

loop_
_atom_site_aniso_label
_atom_site_aniso_U_11
_atom_site_aniso_U_22
_atom_site_aniso_U_33
_atom_site_aniso_U_23
_atom_site_aniso_U_13
_atom_site_aniso_U_12
Cu1 0.0388(2) 0.0494(3) 0.0284(2) -0.00526(13) -0.00087(15) -0.00040(14)
Cl2 0.0496(4) 0.0539(5) 0.0446(5) -0.0032(3) -0.0059(3) -0.0029(3)
Cl1 0.0463(4) 0.0553(5) 0.0500(5) -0.0017(3) 0.0042(3) 0.0023(3)
C9 0.0570(18) 0.0473(18) 0.0500(19) -0.0010(14) -0.0018(15) 0.0019(14)
C4 0.0452(15) 0.0374(15) 0.0463(18) 0.0033(13) 0.0047(13) 0.0001(12)
C8 0.070(2) 0.0454(18) 0.057(2) -0.0065(15) 0.0090(17) -0.0008(16)
C7 0.066(2) 0.049(2) 0.077(3) -0.0066(18) 0.0237(19) 0.0003(17)
C5 0.0447(16) 0.054(2) 0.063(2) -0.0003(16) 0.0017(15) 0.0013(14)
C6 0.0465(18) 0.062(2) 0.092(3) 0.002(2) 0.0110(19) 0.0049(16)
N3 0.0444(13) 0.0472(14) 0.0429(15) 0.0022(11) -0.0061(11) 0.0026(11)
N4 0.0419(12) 0.0418(13) 0.0412(15) 0.0015(10) -0.0013(10) -0.0019(10)
C2 0.0497(16) 0.0514(19) 0.0382(17) -0.0076(14) 0.0008(13) 0.0011(14)
C1 0.0394(14) 0.0443(16) 0.0365(16) -0.0012(12) -0.0055(11) -0.0042(12)
C3 0.058(2) 0.059(2) 0.0347(18) -0.0079(14) -0.0022(14) 0.0005(15)
N1 0.0440(14) 0.0433(14) 0.0337(14) -0.0040(9) -0.0065(11) 0.0032(10)
N2 0.0491(14) 0.0619(17) 0.0351(14) 0.0032(12) -0.0105(11) -0.0012(12)
N7 0.0461(13) 0.0522(15) 0.0416(15) 0.0021(11) 0.0038(11) -0.0005(12)
N8 0.0434(13) 0.0422(14) 0.0443(15) 0.0021(11) -0.0009(11) 0.0029(10)
C10 0.0405(14) 0.0508(17) 0.0350(16) 0.0012(13) 0.0030(12) 0.0050(13)
C12 0.0546(18) 0.067(2) 0.0395(18) -0.0092(16) -0.0012(14) 0.0059(17)
C11 0.0501(16) 0.0547(19) 0.0359(16) -0.0061(13) -0.0020(13) 0.0041(14)
N6 0.0501(15) 0.0730(18) 0.0352(15) 0.0002(13) 0.0058(12) 0.0041(14)
N5 0.0435(13) 0.0420(14) 0.0325(14) -0.0035(9) 0.0022(10) 0.0006(10)
C18 0.076(2) 0.054(2) 0.054(2) -0.0036(16) -0.0101(17) -0.0022(17)
C13 0.0524(17) 0.0391(16) 0.055(2) 0.0041(14) -0.0117(14) 0.0025(13)
C14 0.056(2) 0.056(2) 0.074(3) 0.0059(18) -0.0011(18) -0.0044(16)
C15 0.060(2) 0.066(3) 0.113(4) 0.006(2) -0.012(2) -0.0116(19)
C17 0.085(3) 0.063(2) 0.072(3) -0.011(2) -0.020(2) 0.002(2)
C16 0.080(3) 0.055(2) 0.108(4) -0.007(2) -0.035(3) -0.003(2)

loop_
_atom_type_symbol
_atom_type_description
_atom_type_scat_dispersion_real
_atom_type_scat_dispersion_imag
_atom_type_scat_source
C C 0.0033 0.0016 'International Tables Vol C Tables 4.2.6.8 and 6.1.1.4'
H H 0.0000 0.0000 'International Tables Vol C Tables 4.2.6.8 and 6.1.1.4'
N N 0.0061 0.0033 'International Tables Vol C Tables 4.2.6.8 and 6.1.1.4'
O O 0.0106 0.0060 'International Tables Vol C Tables 4.2.6.8 and 6.1.1.4'
Cl Cl 0.1484 0.1585 'International Tables Vol C Tables 4.2.6.8 and 6.1.1.4'
Cu Cu 0.3201 1.2651 'International Tables Vol C Tables 4.2.6.8 and 6.1.1.4'

loop_
_geom_angle_atom_site_label_1
_geom_angle_atom_site_label_2
_geom_angle_atom_site_label_3
_geom_angle
N5 Cu1 N1 161.17(12)
N5 Cu1 Cl1 95.27(7)
N1 Cu1 Cl1 94.99(8)
N5 Cu1 Cl2 96.80(7)
N1 Cu1 Cl2 96.79(7)
Cl1 Cu1 Cl2 100.62(3)
N5 Cu1 N8 72.06(10)
N1 Cu1 N8 95.82(10)
Cl1 Cu1 N8 166.23(7)
Cl2 Cu1 N8 86.55(6)
N5 Cu1 N4 93.09(9)
N1 Cu1 N4 71.40(9)
Cl1 Cu1 N4 88.67(6)
Cl2 Cu1 N4 165.72(6)
N8 Cu1 N4 86.72(8)
C4 C9 C8 120.1(3)
C9 C4 C5 119.6(3)
C9 C4 N4 116.4(3)
C5 C4 N4 124.0(3)
C7 C8 C9 119.9(3)
C6 C7 C8 120.4(3)
C6 C5 C4 119.3(3)
C7 C6 C5 120.7(3)
N4 N3 C1 111.4(2)
N3 N4 C4 114.4(2)
N3 N4 Cu1 109.46(18)
C4 N4 Cu1 136.15(19)
C3 C2 N1 108.5(3)
N1 C1 N2 110.6(3)
N1 C1 N3 127.5(3)
N2 C1 N3 121.9(3)
N2 C3 C2 106.9(3)
C1 N1 C2 106.5(3)
C1 N1 Cu1 120.3(2)
C2 N1 Cu1 133.2(2)
C1 N2 C3 107.4(3)
N8 N7 C10 111.5(3)
N7 N8 C13 113.8(3)
N7 N8 Cu1 109.79(18)
C13 N8 Cu1 136.4(2)
N5 C10 N6 111.2(3)
N5 C10 N7 127.1(3)
N6 C10 N7 121.7(3)
C11 C12 N6 106.8(3)
C12 C11 N5 109.2(3)
C10 N6 C12 107.2(3)
C10 N5 C11 105.6(3)
C10 N5 Cu1 119.2(2)
C11 N5 Cu1 134.8(2)
C13 C18 C17 118.8(4)
C18 C13 C14 120.9(3)
C18 C13 N8 116.5(3)
C14 C13 N8 122.6(3)
C13 C14 C15 118.7(4)
C16 C15 C14 120.1(4)
C16 C17 C18 120.2(4)
C15 C16 C17 121.2(4)

loop_
_geom_bond_atom_site_label_1
_geom_bond_atom_site_label_2
_geom_bond_distance
Cu1 N5 1.941(3)
Cu1 N1 1.943(3)
Cu1 Cl1 2.4037(9)
Cu1 Cl2 2.4110(9)
Cu1 N8 2.515(3)
Cu1 N4 2.535(2)
C9 C4 1.387(4)
C9 C8 1.385(5)
C4 C5 1.394(4)
C4 N4 1.415(4)
C8 C7 1.371(5)
C7 C6 1.372(6)
C5 C6 1.381(5)
N3 N4 1.273(3)
N3 C1 1.389(4)
C2 C3 1.364(5)
C2 N1 1.365(4)
C1 N1 1.316(4)
C1 N2 1.348(4)
C3 N2 1.348(5)
N7 N8 1.267(4)
N7 C10 1.390(4)
N8 C13 1.422(4)
C10 N5 1.330(4)
C10 N6 1.335(4)
C12 C11 1.355(5)
C12 N6 1.361(5)
C11 N5 1.366(4)
C18 C13 1.389(5)
C18 C17 1.391(5)
C13 C14 1.390(5)
C14 C15 1.393(6)
C15 C16 1.366(7)
C17 C16 1.366(6)
